data_2231181
loop_
_publ_author_name
'Wang, Wen-xiang'
'Dai, Jing'

_publ_section_title
;
 <i>catena</i>-Poly[(dichloridocadmium)-di-\m-chlorido-[bis(morpholinium-\k<i>O</i>)cadmium]-di-\m-chlorido]
;
_journal_coeditor_code JH2310
_journal_issue 8
_journal_name_full 'Acta Crystallographica Section E'
_journal_page_first m1144
_journal_paper_doi 10.1107/S160053681102914X
_journal_volume 67
_journal_year 2011
_chemical_formula_iupac '[Cd2 Cl6 (C4 H10 N O)2]'
_chemical_formula_moiety 'C8 H20 Cd2 Cl6 N2 O2'
_chemical_formula_sum 'C8 H20 Cd2 Cl6 N2 O2'
_chemical_formula_weight 613.78
_chemical_name_systematic
;
<i>catena</i>-Poly[(dichloridocadmium)-di-\m-chlorido-
[bis(morpholinium-\k<i>O</i>)cadmium]-di-\m-chlorido]
;
_space_group_IT_number 19
_symmetry_cell_setting orthorhombic
_symmetry_space_group_name_Hall 'P 2ac 2ab'
_symmetry_space_group_name_H-M 'P 21 21 21'
_atom_sites_solution_hydrogens geom
_atom_sites_solution_primary direct
_atom_sites_solution_secondary difmap
_audit_creation_method SHELXL-97
_cell_angle_alpha 90.00
_cell_angle_beta 90.00
_cell_angle_gamma 90.00
_cell_formula_units_Z 4
_cell_length_a 7.0496(14)
_cell_length_b 14.404(3)
_cell_length_c 17.583(4)
_cell_measurement_reflns_used 1977
_cell_measurement_temperature 298(2)
_cell_measurement_theta_max 27.470
_cell_measurement_theta_min 3.0701
_cell_volume 1785.4(7)
_computing_cell_refinement '<i>CrystalClear</i> (Rigaku, 2005)'
_computing_data_collection '<i>CrystalClear</i> (Rigaku, 2005)'
_computing_data_reduction '<i>CrystalClear</i> (Rigaku, 2005)'
_computing_molecular_graphics '<i>SHELXTL</i> (Sheldrick, 2008)'
_computing_publication_material '<i>SHELXTL</i> (Sheldrick, 2008)'
_computing_structure_refinement '<i>SHELXL97</i> (Sheldrick, 2008)'
_computing_structure_solution '<i>SHELXS97</i> (Sheldrick, 2008)'
_diffrn_ambient_temperature 298(2)
_diffrn_detector_area_resol_mean 13.6612
_diffrn_measured_fraction_theta_full 0.998
_diffrn_measured_fraction_theta_max 0.998
_diffrn_measurement_device_type 'Rigaku SCXmini'
_diffrn_measurement_method CCD_Profile_fitting
_diffrn_radiation_monochromator graphite
_diffrn_radiation_source 'fine-focus sealed tube'
_diffrn_radiation_type MoK\a
_diffrn_radiation_wavelength 0.71073
_diffrn_reflns_av_R_equivalents 0.0345
_diffrn_reflns_av_sigmaI/netI 0.0274
_diffrn_reflns_limit_h_max 9
_diffrn_reflns_limit_h_min -9
_diffrn_reflns_limit_k_max 18
_diffrn_reflns_limit_k_min -18
_diffrn_reflns_limit_l_max 22
_diffrn_reflns_limit_l_min -22
_diffrn_reflns_number 18533
_diffrn_reflns_theta_full 27.48
_diffrn_reflns_theta_max 27.48
_diffrn_reflns_theta_min 3.06
_exptl_absorpt_coefficient_mu 3.279
_exptl_absorpt_correction_T_max 0.611
_exptl_absorpt_correction_T_min 0.319
_exptl_absorpt_correction_type multi-scan
_exptl_absorpt_process_details '(CrystalClear; Rigaku, 2005)'
_exptl_crystal_colour Colourless
_exptl_crystal_density_diffrn 2.283
_exptl_crystal_density_method 'not measured'
_exptl_crystal_description needle
_exptl_crystal_F_000 1184
_exptl_crystal_size_max 0.4500
_exptl_crystal_size_mid 0.3000
_exptl_crystal_size_min 0.1500
_refine_diff_density_max 0.306
_refine_diff_density_min -0.607
_refine_ls_extinction_method none
_refine_ls_goodness_of_fit_ref 1.071
_refine_ls_hydrogen_treatment constr
_refine_ls_matrix_type full
_refine_ls_number_parameters 181
_refine_ls_number_reflns 4100
_refine_ls_number_restraints 0
_refine_ls_restrained_S_all 1.071
_refine_ls_R_factor_all 0.0252
_refine_ls_R_factor_gt 0.0228
_refine_ls_shift/su_max 0.003
_refine_ls_shift/su_mean 0.000
_refine_ls_structure_factor_coef Fsqd
_refine_ls_weighting_details 'calc w=1/[\s^2^(Fo^2^)+(0.0224P)^2^+0.3409P] where P=(Fo^2^+2Fc^2^)/3'
_refine_ls_weighting_scheme calc
_refine_ls_wR_factor_gt 0.0499
_refine_ls_wR_factor_ref 0.0506
_reflns_number_gt 3893
_reflns_number_total 4100
_reflns_threshold_expression I>2sigma(I)
_cod_data_source_file jh2310.cif
_cod_data_source_block I
_cod_original_sg_symbol_Hall 'p 2ac 2ab'
_cod_database_code 2231181
_cod_database_fobs_code 2231181

loop_
_symmetry_equiv_pos_as_xyz
'x, y, z'
'-x+1/2, -y, z+1/2'
'-x, y+1/2, -z+1/2'
'x+1/2, -y+1/2, -z'

loop_
_atom_site_type_symbol
_atom_site_label
_atom_site_fract_x
_atom_site_fract_y
_atom_site_fract_z
_atom_site_U_iso_or_equiv
_atom_site_adp_type
_atom_site_calc_flag
_atom_site_refinement_flags
_atom_site_occupancy
_atom_site_symmetry_multiplicity
Cd Cd1 0.72480(3) 0.507712(15) 0.684293(13) 0.02333(6) Uani d . 1 1
Cd Cd2 0.23018(3) 0.497301(15) 0.589235(12) 0.02517(6) Uani d . 1 1
Cl Cl2 0.41966(11) 0.59933(5) 0.69463(4) 0.02457(16) Uani d . 1 1
Cl Cl4 0.90345(12) 0.60740(6) 0.58524(5) 0.03148(19) Uani d . 1 1
Cl Cl6 1.03220(11) 0.42036(6) 0.70226(5) 0.03077(19) Uani d . 1 1
Cl Cl3 0.37109(12) 0.60596(6) 0.49228(5) 0.03157(19) Uani d . 1 1
Cl Cl1 0.53066(12) 0.38288(6) 0.61612(5) 0.03188(19) Uani d . 1 1
O O1 0.8396(3) 0.61772(16) 0.78576(12) 0.0280(5) Uani d . 1 1
N N1 1.0415(4) 0.7015(2) 0.90750(17) 0.0360(7) Uani d . 1 1
H H1A 1.0127 0.7623 0.9054 0.043 Uiso calc R 1 1
H H1B 1.1214 0.6928 0.9468 0.043 Uiso calc R 1 1
C C4 0.7403(5) 0.6518(2) 0.85098(19) 0.0347(8) Uani d . 1 1
H H4A 0.6266 0.6151 0.8590 0.042 Uiso calc R 1 1
H H4B 0.7023 0.7156 0.8423 0.042 Uiso calc R 1 1
C C3 0.8640(6) 0.6466(3) 0.9206(2) 0.0425(10) Uani d . 1 1
H H3A 0.7963 0.6714 0.9641 0.051 Uiso calc R 1 1
H H3B 0.8960 0.5824 0.9313 0.051 Uiso calc R 1 1
C C2 1.1364(5) 0.6735(3) 0.8358(2) 0.0386(9) Uani d . 1 1
H H2A 1.1879 0.6114 0.8414 0.046 Uiso calc R 1 1
H H2B 1.2408 0.7155 0.8254 0.046 Uiso calc R 1 1
C C1 0.9997(5) 0.6753(3) 0.77094(18) 0.0325(8) Uani d . 1 1
H H1C 0.9576 0.7385 0.7624 0.039 Uiso calc R 1 1
H H1D 1.0629 0.6539 0.7252 0.039 Uiso calc R 1 1
Cl Cl5 0.10021(12) 0.37744(6) 0.49674(5) 0.03176(19) Uani d . 1 1
O O2 0.6243(3) 0.43396(16) 0.80860(13) 0.0319(6) Uani d . 1 1
C C8 0.3919(5) 0.3182(2) 0.8424(2) 0.0315(8) Uani d . 1 1
H H8A 0.2587 0.3089 0.8541 0.038 Uiso calc R 1 1
H H8B 0.4234 0.2804 0.7985 0.038 Uiso calc R 1 1
C C7 0.4274(4) 0.4181(2) 0.8249(2) 0.0318(8) Uani d . 1 1
H H7A 0.3514 0.4365 0.7815 0.038 Uiso calc R 1 1
H H7B 0.3895 0.4559 0.8680 0.038 Uiso calc R 1 1
C C6 0.7363(5) 0.4118(2) 0.87368(17) 0.0316(8) Uani d . 1 1
H H6A 0.6979 0.4506 0.9161 0.038 Uiso calc R 1 1
H H6B 0.8687 0.4246 0.8629 0.038 Uiso calc R 1 1
N N2 0.5099(4) 0.28953(19) 0.90858(16) 0.0300(7) Uani d . 1 1
H H2C 0.4962 0.2282 0.9165 0.036 Uiso calc R 1 1
H H2D 0.4699 0.3194 0.9505 0.036 Uiso calc R 1 1
C C5 0.7142(5) 0.3111(2) 0.8952(2) 0.0351(8) Uani d . 1 1
H H5A 0.7629 0.2720 0.8547 0.042 Uiso calc R 1 1
H H5B 0.7865 0.2982 0.9410 0.042 Uiso calc R 1 1

loop_
_atom_site_aniso_label
_atom_site_aniso_U_11
_atom_site_aniso_U_22
_atom_site_aniso_U_33
_atom_site_aniso_U_12
_atom_site_aniso_U_13
_atom_site_aniso_U_23
Cd1 0.01729(11) 0.02593(12) 0.02677(12) 0.00002(11) 0.00033(8) 0.00048(10)
Cd2 0.02531(12) 0.02594(12) 0.02425(12) -0.00506(12) -0.00041(8) 0.00121(10)
Cl2 0.0224(4) 0.0255(4) 0.0258(4) 0.0022(3) -0.0006(3) 0.0002(3)
Cl4 0.0300(4) 0.0365(5) 0.0280(4) 0.0000(4) 0.0046(3) 0.0075(4)
Cl6 0.0213(4) 0.0357(4) 0.0353(5) 0.0040(3) 0.0011(3) 0.0101(4)
Cl3 0.0338(5) 0.0352(5) 0.0256(4) -0.0084(4) 0.0023(3) 0.0036(4)
Cl1 0.0281(4) 0.0280(4) 0.0395(5) -0.0002(3) -0.0061(4) -0.0057(4)
O1 0.0246(12) 0.0347(13) 0.0246(12) -0.0051(10) 0.0029(9) -0.0076(10)
N1 0.0292(16) 0.0423(18) 0.0365(17) 0.0039(14) -0.0070(14) -0.0152(15)
C4 0.0261(19) 0.045(2) 0.0327(18) -0.0024(17) 0.0074(16) -0.0129(15)
C3 0.045(2) 0.053(3) 0.029(2) -0.007(2) 0.0011(17) -0.0127(18)
C2 0.0267(19) 0.051(2) 0.038(2) -0.0008(17) 0.0012(16) -0.0165(18)
C1 0.0271(19) 0.043(2) 0.027(2) -0.0098(16) 0.0036(15) -0.0054(15)
Cl5 0.0317(4) 0.0331(4) 0.0305(4) -0.0060(4) -0.0034(4) -0.0049(4)
O2 0.0229(12) 0.0453(14) 0.0276(13) -0.0066(11) -0.0028(10) 0.0131(11)
C8 0.0253(18) 0.035(2) 0.034(2) 0.0018(15) -0.0012(15) -0.0027(16)
C7 0.0211(17) 0.039(2) 0.0357(19) 0.0013(15) 0.0048(14) 0.0137(16)
C6 0.032(2) 0.0362(18) 0.0265(18) -0.0057(16) -0.0049(15) 0.0055(13)
N2 0.0386(18) 0.0201(14) 0.0312(16) -0.0014(13) 0.0028(13) 0.0020(12)
C5 0.036(2) 0.0305(18) 0.039(2) 0.0028(17) -0.0134(17) 0.0035(15)

loop_
_atom_type_symbol
_atom_type_description
_atom_type_scat_dispersion_real
_atom_type_scat_dispersion_imag
_atom_type_scat_source
C C 0.0033 0.0016 'International Tables Vol C Tables 4.2.6.8 and 6.1.1.4'
H H 0.0000 0.0000 'International Tables Vol C Tables 4.2.6.8 and 6.1.1.4'
N N 0.0061 0.0033 'International Tables Vol C Tables 4.2.6.8 and 6.1.1.4'
O O 0.0106 0.0060 'International Tables Vol C Tables 4.2.6.8 and 6.1.1.4'
Cl Cl 0.1484 0.1585 'International Tables Vol C Tables 4.2.6.8 and 6.1.1.4'
Cd Cd -0.8075 1.2024 'International Tables Vol C Tables 4.2.6.8 and 6.1.1.4'

loop_
_geom_angle_atom_site_label_1
_geom_angle_atom_site_label_2
_geom_angle_atom_site_label_3
_geom_angle_site_symmetry_1
_geom_angle_site_symmetry_3
_geom_angle
O1 Cd1 Cl6 . . 87.09(6)
O1 Cd1 Cl2 . . 83.92(5)
Cl6 Cd1 Cl2 . . 168.61(3)
O1 Cd1 O2 . . 75.07(7)
Cl6 Cd1 O2 . . 85.59(6)
Cl2 Cd1 O2 . . 85.34(6)
O1 Cd1 Cl1 . . 161.03(5)
Cl6 Cd1 Cl1 . . 99.64(3)
Cl2 Cd1 Cl1 . . 86.87(3)
O2 Cd1 Cl1 . . 87.70(6)
O1 Cd1 Cl4 . . 88.36(6)
Cl6 Cd1 Cl4 . . 86.73(3)
Cl2 Cd1 Cl4 . . 99.96(3)
O2 Cd1 Cl4 . . 162.05(6)
Cl1 Cd1 Cl4 . . 109.60(3)
Cl3 Cd2 Cl5 . . 97.53(3)
Cl3 Cd2 Cl6 . 1_455 165.51(3)
Cl5 Cd2 Cl6 . 1_455 90.34(3)
Cl3 Cd2 Cl2 . . 86.08(3)
Cl5 Cd2 Cl2 . . 168.80(3)
Cl6 Cd2 Cl2 1_455 . 88.50(3)
Cl3 Cd2 Cl1 . . 100.76(3)
Cl5 Cd2 Cl1 . . 88.88(3)
Cl6 Cd2 Cl1 1_455 . 91.50(3)
Cl2 Cd2 Cl1 . . 80.02(3)
Cl3 Cd2 Cl4 . 1_455 87.45(3)
Cl5 Cd2 Cl4 . 1_455 94.14(3)
Cl6 Cd2 Cl4 1_455 1_455 79.84(3)
Cl2 Cd2 Cl4 . 1_455 96.62(3)
Cl1 Cd2 Cl4 . 1_455 170.83(3)
Cd1 Cl2 Cd2 . . 94.98(3)
Cd1 Cl4 Cd2 . 1_655 93.98(3)
Cd1 Cl6 Cd2 . 1_655 98.55(3)
Cd1 Cl1 Cd2 . . 94.13(3)
C1 O1 C4 . . 109.6(2)
C1 O1 Cd1 . . 119.39(18)
C4 O1 Cd1 . . 128.78(19)
C2 N1 C3 . . 111.4(3)
C2 N1 H1A . . 109.4
C3 N1 H1A . . 109.4
C2 N1 H1B . . 109.4
C3 N1 H1B . . 109.4
H1A N1 H1B . . 108.0
O1 C4 C3 . . 110.6(3)
O1 C4 H4A . . 109.5
C3 C4 H4A . . 109.5
O1 C4 H4B . . 109.5
C3 C4 H4B . . 109.5
H4A C4 H4B . . 108.1
N1 C3 C4 . . 109.5(3)
N1 C3 H3A . . 109.8
C4 C3 H3A . . 109.8
N1 C3 H3B . . 109.8
C4 C3 H3B . . 109.8
H3A C3 H3B . . 108.2
N1 C2 C1 . . 110.7(3)
N1 C2 H2A . . 109.5
C1 C2 H2A . . 109.5
N1 C2 H2B . . 109.5
C1 C2 H2B . . 109.5
H2A C2 H2B . . 108.1
O1 C1 C2 . . 111.2(3)
O1 C1 H1C . . 109.4
C2 C1 H1C . . 109.4
O1 C1 H1D . . 109.4
C2 C1 H1D . . 109.4
H1C C1 H1D . . 108.0
C6 O2 C7 . . 109.9(2)
C6 O2 Cd1 . . 129.16(18)
C7 O2 Cd1 . . 120.65(18)
N2 C8 C7 . . 109.5(3)
N2 C8 H8A . . 109.8
C7 C8 H8A . . 109.8
N2 C8 H8B . . 109.8
C7 C8 H8B . . 109.8
H8A C8 H8B . . 108.2
O2 C7 C8 . . 110.9(3)
O2 C7 H7A . . 109.5
C8 C7 H7A . . 109.5
O2 C7 H7B . . 109.5
C8 C7 H7B . . 109.5
H7A C7 H7B . . 108.1
O2 C6 C5 . . 111.1(3)
O2 C6 H6A . . 109.4
C5 C6 H6A . . 109.4
O2 C6 H6B . . 109.4
C5 C6 H6B . . 109.4
H6A C6 H6B . . 108.0
C8 N2 C5 . . 111.0(3)
C8 N2 H2C . . 109.4
C5 N2 H2C . . 109.4
C8 N2 H2D . . 109.4
C5 N2 H2D . . 109.4
H2C N2 H2D . . 108.0
N2 C5 C6 . . 109.8(3)
N2 C5 H5A . . 109.7
C6 C5 H5A . . 109.7
N2 C5 H5B . . 109.7
C6 C5 H5B . . 109.7
H5A C5 H5B . . 108.2

loop_
_geom_bond_atom_site_label_1
_geom_bond_atom_site_label_2
_geom_bond_site_symmetry_2
_geom_bond_distance
Cd1 O1 . 2.520(2)
Cd1 Cl6 . 2.5257(9)
Cd1 Cl2 . 2.5301(9)
Cd1 O2 . 2.531(2)
Cd1 Cl1 . 2.5579(9)
Cd1 Cl4 . 2.5848(9)
Cd2 Cl3 . 2.5184(9)
Cd2 Cl5 . 2.5427(9)
Cd2 Cl6 1_455 2.6694(9)
Cd2 Cl2 . 2.7163(9)
Cd2 Cl1 . 2.7251(10)
Cd2 Cl4 1_455 2.7974(10)
Cl4 Cd2 1_655 2.7974(10)
Cl6 Cd2 1_655 2.6694(9)
O1 C1 . 1.424(4)
O1 C4 . 1.430(4)
N1 C2 . 1.482(4)
N1 C3 . 1.498(5)
N1 H1A . 0.9000
N1 H1B . 0.9000
C4 C3 . 1.505(5)
C4 H4A . 0.9700
C4 H4B . 0.9700
C3 H3A . 0.9700
C3 H3B . 0.9700
C2 C1 . 1.494(5)
C2 H2A . 0.9700
C2 H2B . 0.9700
C1 H1C . 0.9700
C1 H1D . 0.9700
O2 C6 . 1.427(4)
O2 C7 . 1.436(4)
C8 N2 . 1.489(4)
C8 C7 . 1.493(5)
C8 H8A . 0.9700
C8 H8B . 0.9700
C7 H7A . 0.9700
C7 H7B . 0.9700
C6 C5 . 1.508(4)
C6 H6A . 0.9700
C6 H6B . 0.9700
N2 C5 . 1.492(5)
N2 H2C . 0.9000
N2 H2D . 0.9000
C5 H5A . 0.9700
C5 H5B . 0.9700

loop_
_geom_hbond_atom_site_label_D
_geom_hbond_atom_site_label_H
_geom_hbond_atom_site_label_A
_geom_hbond_site_symmetry_A
_geom_hbond_distance_DH
_geom_hbond_distance_HA
_geom_hbond_distance_DA
_geom_hbond_angle_DHA
N1 H1A Cl5 3_656 0.90 2.52 3.203(3) 133.2
N1 H1A Cl6 3_756 0.90 2.98 3.733(4) 142.6
N1 H1B Cl5 2_665 0.90 2.38 3.183(3) 149.3
N2 H2C Cl3 3_646 0.90 2.56 3.276(3) 137.1
N2 H2C Cl2 3_646 0.90 2.76 3.323(3) 121.9
N2 H2D Cl3 2_565 0.90 2.73 3.413(3) 133.2
N2 H2D Cl4 2_665 0.90 2.74 3.497(3) 142.2

loop_
_geom_torsion_atom_site_label_1
_geom_torsion_atom_site_label_2
_geom_torsion_atom_site_label_3
_geom_torsion_atom_site_label_4
_geom_torsion_site_symmetry_1
_geom_torsion_site_symmetry_4
_geom_torsion
O1 Cd1 Cl2 Cd2 . . -178.93(5)
Cl6 Cd1 Cl2 Cd2 . . -140.85(12)
O2 Cd1 Cl2 Cd2 . . -103.48(6)
Cl1 Cd1 Cl2 Cd2 . . -15.53(3)
Cl4 Cd1 Cl2 Cd2 . . 93.82(3)
Cl3 Cd2 Cl2 Cd1 . . -86.89(3)
Cl5 Cd2 Cl2 Cd1 . . 22.39(15)
Cl6 Cd2 Cl2 Cd1 1_455 . 106.55(3)
Cl1 Cd2 Cl2 Cd1 . . 14.76(3)
Cl4 Cd2 Cl2 Cd1 1_455 . -173.86(2)
O1 Cd1 Cl4 Cd2 . 1_655 94.39(6)
Cl6 Cd1 Cl4 Cd2 . 1_655 7.21(3)
Cl2 Cd1 Cl4 Cd2 . 1_655 177.92(2)
O2 Cd1 Cl4 Cd2 . 1_655 72.00(19)
Cl1 Cd1 Cl4 Cd2 . 1_655 -91.87(3)
O1 Cd1 Cl6 Cd2 . 1_655 -96.14(6)
Cl2 Cd1 Cl6 Cd2 . 1_655 -134.03(12)
O2 Cd1 Cl6 Cd2 . 1_655 -171.38(6)
Cl1 Cd1 Cl6 Cd2 . 1_655 101.71(3)
Cl4 Cd1 Cl6 Cd2 . 1_655 -7.62(3)
O1 Cd1 Cl1 Cd2 . . 76.43(18)
Cl6 Cd1 Cl1 Cd2 . . -173.94(3)
Cl2 Cd1 Cl1 Cd2 . . 15.46(3)
O2 Cd1 Cl1 Cd2 . . 100.92(6)
Cl4 Cd1 Cl1 Cd2 . . -84.00(3)
Cl3 Cd2 Cl1 Cd1 . . 69.44(3)
Cl5 Cd2 Cl1 Cd1 . . 166.90(3)
Cl6 Cd2 Cl1 Cd1 1_455 . -102.80(3)
Cl2 Cd2 Cl1 Cd1 . . -14.58(3)
Cl6 Cd1 O1 C1 . . 66.8(2)
Cl2 Cd1 O1 C1 . . -120.2(2)
O2 Cd1 O1 C1 . . 153.0(2)
Cl1 Cd1 O1 C1 . . 178.43(19)
Cl4 Cd1 O1 C1 . . -20.0(2)
Cl6 Cd1 O1 C4 . . -132.1(3)
Cl2 Cd1 O1 C4 . . 40.9(3)
O2 Cd1 O1 C4 . . -45.9(3)
Cl1 Cd1 O1 C4 . . -20.5(4)
Cl4 Cd1 O1 C4 . . 141.1(3)
C1 O1 C4 C3 . . -63.0(4)
Cd1 O1 C4 C3 . . 134.4(3)
C2 N1 C3 C4 . . -52.2(4)
O1 C4 C3 N1 . . 57.9(4)
C3 N1 C2 C1 . . 51.6(4)
C4 O1 C1 C2 . . 62.0(4)
Cd1 O1 C1 C2 . . -133.6(2)
N1 C2 C1 O1 . . -56.4(4)
O1 Cd1 O2 C6 . . -53.8(2)
Cl6 Cd1 O2 C6 . . 34.3(2)
Cl2 Cd1 O2 C6 . . -138.8(2)
Cl1 Cd1 O2 C6 . . 134.2(2)
Cl4 Cd1 O2 C6 . . -30.6(4)
O1 Cd1 O2 C7 . . 118.8(2)
Cl6 Cd1 O2 C7 . . -153.1(2)
Cl2 Cd1 O2 C7 . . 33.9(2)
Cl1 Cd1 O2 C7 . . -53.2(2)
Cl4 Cd1 O2 C7 . . 142.0(2)
C6 O2 C7 C8 . . -62.2(4)
Cd1 O2 C7 C8 . . 123.8(2)
N2 C8 C7 O2 . . 58.5(4)
C7 O2 C6 C5 . . 61.0(4)
Cd1 O2 C6 C5 . . -125.7(3)
C7 C8 N2 C5 . . -54.2(4)
C8 N2 C5 C6 . . 53.1(4)
O2 C6 C5 N2 . . -56.5(4)
